data_7717697
loop_
_publ_author_name
'Hsieh, Chang-Chih'
'Chen, Chia-Wei'
'Chiang, Ming-Hsi'
'Horng, Yih-Chern'

_publ_section_title
;
 Cu(II)-Mediated Tautomerization for the Pyrazole-Nitrile Coupling
 Reaction
;
_journal_name_full 'Dalton Transactions'
_journal_paper_doi 10.1039/D4DT02904F
_journal_year 2025
_chemical_formula_sum 'C18 H30 B2 Cu F8 N6'
_chemical_formula_weight 567.64
_space_group_crystal_system orthorhombic
_space_group_IT_number 29
_space_group_name_Hall 'P 2c -2ac'
_space_group_name_H-M_alt 'P c a 21'
_atom_sites_solution_hydrogens geom
_audit_creation_method SHELXL-2014
_audit_update_record
;
2024-12-04 deposited with the CCDC.	2024-12-17 downloaded from the CCDC.
;
_cell_angle_alpha 90
_cell_angle_beta 90
_cell_angle_gamma 90
_cell_formula_units_Z 4
_cell_length_a 31.3023(4)
_cell_length_b 7.10072(7)
_cell_length_c 11.71542(15)
_cell_measurement_reflns_used 9979
_cell_measurement_temperature 150(2)
_cell_measurement_theta_max 74.4100
_cell_measurement_theta_min 2.7990
_cell_volume 2603.97(5)
_computing_cell_refinement 'CrysAlisPro 1.171.42.58a (Rigaku OD, 2022)'
_computing_data_collection 'CrysAlisPro 1.171.42.58a (Rigaku OD, 2022)'
_computing_data_reduction 'CrysAlisPro 1.171.42.58a (Rigaku OD, 2022)'
_computing_molecular_graphics 'DIAMOND (Brandenburg, 1999)'
_computing_publication_material 'Olex2 1.5 (Dolomanov et al., 2009)'
_computing_structure_refinement 'SHELXL-2014 (Sheldrick, 2014)'
_computing_structure_solution 'SHELXL-2014 (Sheldrick, 2014)'
_diffrn_ambient_temperature 150(2)
_diffrn_measured_fraction_theta_full 1.000
_diffrn_measured_fraction_theta_max 0.975
_diffrn_measurement_device_type 'XtaLAB Synergy R, DW system, HyPix-Arc 150'
_diffrn_measurement_method '\w scans'
_diffrn_radiation_type CuK\a
_diffrn_radiation_wavelength 1.54184
_diffrn_reflns_av_R_equivalents 0.0341
_diffrn_reflns_av_unetI/netI 0.0319
_diffrn_reflns_Laue_measured_fraction_full 1.000
_diffrn_reflns_Laue_measured_fraction_max 0.975
_diffrn_reflns_limit_h_max 38
_diffrn_reflns_limit_h_min -39
_diffrn_reflns_limit_k_max 8
_diffrn_reflns_limit_k_min -5
_diffrn_reflns_limit_l_max 14
_diffrn_reflns_limit_l_min -14
_diffrn_reflns_number 17905
_diffrn_reflns_point_group_measured_fraction_full 0.957
_diffrn_reflns_point_group_measured_fraction_max 0.908
_diffrn_reflns_theta_full 67.684
_diffrn_reflns_theta_max 74.841
_diffrn_reflns_theta_min 2.823
_exptl_absorpt_coefficient_mu 1.876
_exptl_absorpt_correction_T_max 1.00000
_exptl_absorpt_correction_T_min 0.91336
_exptl_absorpt_correction_type multi-scan
_exptl_absorpt_process_details
;
CrysAlisPro 1.171.42.96a (Rigaku Oxford Diffraction, 2023)
Empirical absorption correction using spherical harmonics,
implemented in SCALE3 ABSPACK scaling algorithm.
;
_exptl_crystal_colour 'bluish violet'
_exptl_crystal_density_diffrn 1.448
_exptl_crystal_description needle
_exptl_crystal_F_000 1164
_exptl_crystal_size_max 0.220
_exptl_crystal_size_mid 0.050
_exptl_crystal_size_min 0.050
_refine_diff_density_max 0.254
_refine_diff_density_min -0.301
_refine_diff_density_rms 0.044
_refine_ls_abs_structure_details
;
 Flack x determined using 1887 quotients [(I+)-(I-)]/[(I+)+(I-)]
 (Parsons, Flack and Wagner, Acta Cryst. B69 (2013) 249-259).
;
_refine_ls_abs_structure_Flack -0.020(17)
_refine_ls_extinction_coef 0.00038(10)
_refine_ls_extinction_expression Fc^*^=kFc[1+0.001xFc^2^\l^3^/sin(2\q)]^-1/4^
_refine_ls_extinction_method SHELXL
_refine_ls_goodness_of_fit_ref 1.056
_refine_ls_hydrogen_treatment constr
_refine_ls_matrix_type full
_refine_ls_number_parameters 325
_refine_ls_number_reflns 4862
_refine_ls_number_restraints 1
_refine_ls_restrained_S_all 1.055
_refine_ls_R_factor_all 0.0351
_refine_ls_R_factor_gt 0.0325
_refine_ls_shift/su_max 0.001
_refine_ls_shift/su_mean 0.000
_refine_ls_structure_factor_coef Fsqd
_refine_ls_weighting_details 'w=1/[\s^2^(Fo^2^)+(0.0428P)^2^+0.6947P] where P=(Fo^2^+2Fc^2^)/3'
_refine_ls_weighting_scheme calc
_refine_ls_wR_factor_gt 0.0822
_refine_ls_wR_factor_ref 0.0842
_reflns_Friedel_coverage 0.771
_reflns_Friedel_fraction_full 0.909
_reflns_Friedel_fraction_max 0.833
_reflns_number_gt 4551
_reflns_number_total 4862
_reflns_threshold_expression 'I > 2\s(I)'
_cod_data_source_file d4dt02904f2.cif
_cod_data_source_block 1e''
_cod_database_code 7717697
_shelx_space_group_comment
;
The symmetry employed for this shelxl refinement is uniquely defined
by the following loop, which should always be used as a source of
symmetry information in preference to the above space-group names.
They are only intended as comments.
;
_shelx_estimated_absorpt_t_min 0.683
_shelx_estimated_absorpt_t_max 0.912
_shelxl_version_number 2014-3

loop_
_space_group_symop_operation_xyz
'x, y, z'
'-x, -y, z+1/2'
'x+1/2, -y, z'
'-x+1/2, y, z+1/2'

loop_
_atom_site_label
_atom_site_type_symbol
_atom_site_fract_x
_atom_site_fract_y
_atom_site_fract_z
_atom_site_U_iso_or_equiv
_atom_site_adp_type
_atom_site_occupancy
_atom_site_site_symmetry_order
_atom_site_calc_flag
_atom_site_refinement_flags_posn
_atom_site_refinement_flags_adp
_atom_site_refinement_flags_occupancy
_atom_site_disorder_assembly
_atom_site_disorder_group
F8 F 0.61321(8) 0.9884(4) 0.3561(2) 0.0525(7) Uani 1 1 d . . . . .
B2 B 0.57789(13) 1.0775(6) 0.3097(4) 0.0336(9) Uani 1 1 d . . . . .
F7 F 0.56330(10) 0.9807(3) 0.2172(3) 0.0656(9) Uani 1 1 d . . . . .
F5 F 0.58890(9) 1.2589(3) 0.2744(2) 0.0527(7) Uani 1 1 d . . . . .
F6 F 0.54601(9) 1.0937(4) 0.3905(3) 0.0655(8) Uani 1 1 d . . . . .
B1 B 0.66965(14) 0.3713(6) 0.6866(4) 0.0330(9) Uani 1 1 d . . . . .
C12 C 0.74976(11) 0.6856(5) 0.4237(3) 0.0283(7) Uani 1 1 d . . . . .
H12 H 0.7707 0.6162 0.3829 0.034 Uiso 1 1 calc R U . . .
C11 C 0.75703(9) 0.8381(4) 0.4924(4) 0.0272(6) Uani 1 1 d . . . . .
C10 C 0.71601(11) 0.8892(5) 0.5331(3) 0.0285(7) Uani 1 1 d . . . . .
H10 H 0.7107 0.9916 0.5833 0.034 Uiso 1 1 calc R U . . .
C17 C 0.68169(11) 0.5122(5) 0.3714(3) 0.0289(8) Uani 1 1 d . . . . .
C18 C 0.70422(12) 0.3663(6) 0.3033(4) 0.0420(10) Uani 1 1 d . . . . .
H18A H 0.6832 0.2877 0.2637 0.063 Uiso 1 1 calc R U . . .
H18B H 0.7215 0.2876 0.3542 0.063 Uiso 1 1 calc R U . . .
H18C H 0.7228 0.4275 0.2472 0.063 Uiso 1 1 calc R U . . .
C13 C 0.79930(10) 0.9281(5) 0.5228(3) 0.0338(9) Uani 1 1 d . . . . .
C16 C 0.83402(12) 0.8623(6) 0.4390(5) 0.0522(12) Uani 1 1 d . . . . .
H16A H 0.8260 0.8987 0.3612 0.078 Uiso 1 1 calc R U . . .
H16B H 0.8368 0.7250 0.4433 0.078 Uiso 1 1 calc R U . . .
H16C H 0.8613 0.9211 0.4591 0.078 Uiso 1 1 calc R U . . .
C15 C 0.79592(11) 1.1429(5) 0.5148(4) 0.0434(10) Uani 1 1 d . . . . .
H15A H 0.7716 1.1864 0.5605 0.065 Uiso 1 1 calc R U . . .
H15B H 0.7917 1.1796 0.4349 0.065 Uiso 1 1 calc R U . . .
H15C H 0.8223 1.2001 0.5437 0.065 Uiso 1 1 calc R U . . .
C14 C 0.81092(17) 0.8732(8) 0.6442(5) 0.0641(15) Uani 1 1 d . . . . .
H14A H 0.8158 0.7370 0.6480 0.096 Uiso 1 1 calc R U . . .
H14B H 0.7875 0.9077 0.6957 0.096 Uiso 1 1 calc R U . . .
H14C H 0.8370 0.9396 0.6672 0.096 Uiso 1 1 calc R U . . .
C1 C 0.53281(11) 0.5560(5) 0.4564(3) 0.0298(7) Uani 1 1 d . . . . .
H1 H 0.5387 0.4533 0.4067 0.036 Uiso 1 1 calc R U . . .
C2 C 0.49126(9) 0.6105(4) 0.4920(4) 0.0277(6) Uani 1 1 d . . . . .
C3 C 0.49809(11) 0.7624(5) 0.5615(3) 0.0289(7) Uani 1 1 d . . . . .
H3 H 0.4767 0.8338 0.5992 0.035 Uiso 1 1 calc R U . . .
C8 C 0.56572(11) 0.9294(4) 0.6218(3) 0.0267(7) Uani 1 1 d . . . . .
C9 C 0.54303(13) 1.0769(5) 0.6887(4) 0.0427(10) Uani 1 1 d . . . . .
H9A H 0.5640 1.1604 0.7247 0.064 Uiso 1 1 calc R U . . .
H9B H 0.5255 1.0170 0.7478 0.064 Uiso 1 1 calc R U . . .
H9C H 0.5247 1.1503 0.6377 0.064 Uiso 1 1 calc R U . . .
C4 C 0.44953(11) 0.5138(5) 0.4641(4) 0.0341(9) Uani 1 1 d . . . . .
C5 C 0.45125(13) 0.4300(6) 0.3435(5) 0.0486(11) Uani 1 1 d . . . . .
H5A H 0.4731 0.3313 0.3406 0.073 Uiso 1 1 calc R U . . .
H5B H 0.4584 0.5293 0.2886 0.073 Uiso 1 1 calc R U . . .
H5C H 0.4234 0.3758 0.3242 0.073 Uiso 1 1 calc R U . . .
C7 C 0.41255(12) 0.6561(6) 0.4700(4) 0.0444(10) Uani 1 1 d . . . . .
H7A H 0.4183 0.7609 0.4177 0.067 Uiso 1 1 calc R U . . .
H7B H 0.4100 0.7043 0.5480 0.067 Uiso 1 1 calc R U . . .
H7C H 0.3859 0.5939 0.4479 0.067 Uiso 1 1 calc R U . . .
C6 C 0.44215(16) 0.3573(8) 0.5518(6) 0.079(2) Uani 1 1 d . . . . .
H6A H 0.4413 0.4118 0.6286 0.118 Uiso 1 1 calc R U . . .
H6B H 0.4655 0.2655 0.5471 0.118 Uiso 1 1 calc R U . . .
H6C H 0.4149 0.2944 0.5357 0.118 Uiso 1 1 calc R U . . .
Cu1 Cu 0.62416(2) 0.72051(6) 0.49862(6) 0.02603(14) Uani 1 1 d . . . . .
F1 F 0.63436(9) 0.4675(4) 0.6475(2) 0.0593(8) Uani 1 1 d . . . . .
F4 F 0.65769(10) 0.1898(3) 0.7180(3) 0.0636(8) Uani 1 1 d . . . . .
F3 F 0.70021(10) 0.3602(5) 0.6043(3) 0.0820(11) Uani 1 1 d . . . . .
F2 F 0.68522(10) 0.4551(4) 0.7826(3) 0.0734(9) Uani 1 1 d . . . . .
N5 N 0.70676(8) 0.6515(4) 0.4244(2) 0.0258(6) Uani 1 1 d . . . . .
N4 N 0.68602(8) 0.7765(3) 0.4924(3) 0.0264(5) Uani 1 1 d . . . . .
N6 N 0.64224(9) 0.5259(4) 0.3888(3) 0.0288(6) Uani 1 1 d . . . . .
H6 H 0.6237 0.4527 0.3539 0.035 Uiso 1 1 calc R U . . .
N2 N 0.54095(8) 0.7933(4) 0.5669(3) 0.0253(6) Uani 1 1 d . . . . .
N1 N 0.56221(8) 0.6663(3) 0.5012(3) 0.0274(5) Uani 1 1 d . . . . .
N3 N 0.60567(9) 0.9143(4) 0.6071(3) 0.0269(6) Uani 1 1 d . . . . .
H3A H 0.6240 0.9865 0.6434 0.032 Uiso 1 1 calc R U . . .

loop_
_atom_site_aniso_label
_atom_site_aniso_U_11
_atom_site_aniso_U_22
_atom_site_aniso_U_33
_atom_site_aniso_U_23
_atom_site_aniso_U_13
_atom_site_aniso_U_12
F8 0.0321(13) 0.0868(19) 0.0386(14) 0.0120(14) -0.0024(11) 0.0158(13)
B2 0.030(2) 0.033(2) 0.037(2) 0.0003(17) -0.0047(18) 0.0003(17)
F7 0.075(2) 0.0401(13) 0.082(2) -0.0188(14) -0.0461(17) 0.0045(12)
F5 0.0691(18) 0.0434(13) 0.0457(15) 0.0012(11) -0.0094(13) -0.0230(12)
F6 0.0501(16) 0.0663(17) 0.080(2) 0.0208(16) 0.0258(15) 0.0218(13)
B1 0.030(2) 0.029(2) 0.041(2) -0.0006(17) -0.0029(18) -0.0008(16)
C12 0.0155(15) 0.0373(18) 0.0322(18) -0.0035(14) 0.0011(13) 0.0030(14)
C11 0.0195(14) 0.0338(15) 0.0284(16) -0.0004(18) -0.0005(16) -0.0009(11)
C10 0.0225(16) 0.0310(17) 0.0321(19) -0.0047(13) -0.0018(13) -0.0015(13)
C17 0.0285(19) 0.0314(18) 0.0269(19) -0.0050(14) -0.0009(14) -0.0004(14)
C18 0.029(2) 0.047(2) 0.051(3) -0.0226(19) 0.0014(18) 0.0033(16)
C13 0.0177(16) 0.0400(18) 0.044(3) 0.0008(16) -0.0055(15) -0.0028(13)
C16 0.0195(19) 0.052(2) 0.085(3) -0.016(2) 0.008(2) -0.0014(17)
C15 0.0264(17) 0.0401(18) 0.064(3) -0.011(2) 0.005(2) -0.0067(14)
C14 0.052(3) 0.083(4) 0.058(3) 0.016(3) -0.026(2) -0.026(3)
C1 0.0224(17) 0.0301(17) 0.0368(19) -0.0046(14) -0.0013(14) -0.0011(13)
C2 0.0199(14) 0.0304(14) 0.0328(17) 0.0040(17) 0.0004(16) -0.0013(11)
C3 0.0179(16) 0.0346(17) 0.034(2) 0.0000(15) 0.0042(14) 0.0011(13)
C8 0.0239(17) 0.0283(16) 0.0277(18) -0.0028(14) -0.0006(14) -0.0003(13)
C9 0.030(2) 0.044(2) 0.054(3) -0.020(2) 0.0026(19) 0.0028(17)
C4 0.0185(17) 0.0387(19) 0.045(2) 0.0067(15) -0.0089(15) -0.0054(14)
C5 0.032(2) 0.043(2) 0.071(3) -0.017(2) -0.015(2) 0.0027(18)
C7 0.0226(18) 0.067(3) 0.043(3) -0.0085(19) -0.0031(15) 0.0018(17)
C6 0.046(3) 0.084(4) 0.107(5) 0.056(4) -0.035(3) -0.039(3)
Cu1 0.0165(2) 0.0307(2) 0.0310(2) -0.0080(3) 0.0018(2) -0.00134(16)
F1 0.0381(15) 0.0860(19) 0.0538(18) 0.0219(15) 0.0063(12) 0.0230(14)
F4 0.084(2) 0.0408(13) 0.0659(19) 0.0025(13) -0.0190(16) -0.0237(13)
F3 0.067(2) 0.102(2) 0.077(2) 0.040(2) 0.0359(18) 0.0489(18)
F2 0.072(2) 0.0668(18) 0.081(2) -0.0266(17) -0.0328(17) -0.0145(15)
N5 0.0165(13) 0.0328(14) 0.0280(15) -0.0066(11) 0.0012(11) -0.0006(11)
N4 0.0184(12) 0.0309(12) 0.0301(14) -0.0071(14) 0.0011(15) 0.0015(9)
N6 0.0202(15) 0.0328(15) 0.0334(16) -0.0069(13) 0.0010(12) -0.0009(12)
N2 0.0189(14) 0.0258(14) 0.0312(16) -0.0042(11) 0.0021(12) 0.0004(11)
N1 0.0193(12) 0.0281(12) 0.0346(14) -0.0058(16) 0.0035(15) -0.0001(9)
N3 0.0217(14) 0.0302(14) 0.0289(16) -0.0058(12) -0.0029(12) -0.0030(11)

loop_
_atom_type_symbol
_atom_type_description
_atom_type_scat_dispersion_real
_atom_type_scat_dispersion_imag
_atom_type_scat_source
C C 0.0181 0.0091 'International Tables Vol C Tables 4.2.6.8 and 6.1.1.4'
H H 0.0000 0.0000 'International Tables Vol C Tables 4.2.6.8 and 6.1.1.4'
B B 0.0090 0.0039 'International Tables Vol C Tables 4.2.6.8 and 6.1.1.4'
Cu Cu -1.9646 0.5888 'International Tables Vol C Tables 4.2.6.8 and 6.1.1.4'
F F 0.0727 0.0534 'International Tables Vol C Tables 4.2.6.8 and 6.1.1.4'
N N 0.0311 0.0180 'International Tables Vol C Tables 4.2.6.8 and 6.1.1.4'

loop_
_geom_angle_atom_site_label_1
_geom_angle_atom_site_label_2
_geom_angle_atom_site_label_3
_geom_angle
_geom_angle_site_symmetry_1
_geom_angle_site_symmetry_3
_geom_angle_publ_flag
B2 F8 Cu1 134.8(2) . . ?
F7 B2 F6 110.2(4) . . ?
F7 B2 F8 110.5(3) . . ?
F6 B2 F8 110.2(4) . . ?
F7 B2 F5 108.2(4) . . ?
F6 B2 F5 107.7(3) . . ?
F8 B2 F5 109.9(3) . . ?
F3 B1 F2 111.0(4) . . ?
F3 B1 F1 110.9(4) . . ?
F2 B1 F1 110.2(3) . . ?
F3 B1 F4 108.8(3) . . ?
F2 B1 F4 106.5(4) . . ?
F1 B1 F4 109.4(3) . . ?
N5 C12 C11 107.4(3) . . ?
N5 C12 H12 126.3 . . ?
C11 C12 H12 126.3 . . ?
C12 C11 C10 104.5(3) . . ?
C12 C11 C13 128.2(3) . . ?
C10 C11 C13 127.3(3) . . ?
N4 C10 C11 111.5(3) . . ?
N4 C10 H10 124.2 . . ?
C11 C10 H10 124.2 . . ?
N6 C17 N5 115.0(3) . . ?
N6 C17 C18 127.5(3) . . ?
N5 C17 C18 117.6(3) . . ?
C17 C18 H18A 109.5 . . ?
C17 C18 H18B 109.5 . . ?
H18A C18 H18B 109.5 . . ?
C17 C18 H18C 109.5 . . ?
H18A C18 H18C 109.5 . . ?
H18B C18 H18C 109.5 . . ?
C11 C13 C14 108.8(3) . . ?
C11 C13 C15 110.2(3) . . ?
C14 C13 C15 109.3(4) . . ?
C11 C13 C16 109.8(3) . . ?
C14 C13 C16 110.5(4) . . ?
C15 C13 C16 108.2(3) . . ?
C13 C16 H16A 109.5 . . ?
C13 C16 H16B 109.5 . . ?
H16A C16 H16B 109.5 . . ?
C13 C16 H16C 109.5 . . ?
H16A C16 H16C 109.5 . . ?
H16B C16 H16C 109.5 . . ?
C13 C15 H15A 109.5 . . ?
C13 C15 H15B 109.5 . . ?
H15A C15 H15B 109.5 . . ?
C13 C15 H15C 109.5 . . ?
H15A C15 H15C 109.5 . . ?
H15B C15 H15C 109.5 . . ?
C13 C14 H14A 109.5 . . ?
C13 C14 H14B 109.5 . . ?
H14A C14 H14B 109.5 . . ?
C13 C14 H14C 109.5 . . ?
H14A C14 H14C 109.5 . . ?
H14B C14 H14C 109.5 . . ?
N1 C1 C2 111.1(3) . . ?
N1 C1 H1 124.4 . . ?
C2 C1 H1 124.4 . . ?
C3 C2 C1 104.3(3) . . ?
C3 C2 C4 128.5(3) . . ?
C1 C2 C4 127.2(3) . . ?
N2 C3 C2 108.0(3) . . ?
N2 C3 H3 126.0 . . ?
C2 C3 H3 126.0 . . ?
N3 C8 N2 115.3(3) . . ?
N3 C8 C9 127.0(3) . . ?
N2 C8 C9 117.7(3) . . ?
C8 C9 H9A 109.5 . . ?
C8 C9 H9B 109.5 . . ?
H9A C9 H9B 109.5 . . ?
C8 C9 H9C 109.5 . . ?
H9A C9 H9C 109.5 . . ?
H9B C9 H9C 109.5 . . ?
C2 C4 C6 108.4(3) . . ?
C2 C4 C5 110.2(3) . . ?
C6 C4 C5 110.0(4) . . ?
C2 C4 C7 110.0(3) . . ?
C6 C4 C7 109.5(4) . . ?
C5 C4 C7 108.8(3) . . ?
C4 C5 H5A 109.5 . . ?
C4 C5 H5B 109.5 . . ?
H5A C5 H5B 109.5 . . ?
C4 C5 H5C 109.5 . . ?
H5A C5 H5C 109.5 . . ?
H5B C5 H5C 109.5 . . ?
C4 C7 H7A 109.5 . . ?
C4 C7 H7B 109.5 . . ?
H7A C7 H7B 109.5 . . ?
C4 C7 H7C 109.5 . . ?
H7A C7 H7C 109.5 . . ?
H7B C7 H7C 109.5 . . ?
C4 C6 H6A 109.5 . . ?
C4 C6 H6B 109.5 . . ?
H6A C6 H6B 109.5 . . ?
C4 C6 H6C 109.5 . . ?
H6A C6 H6C 109.5 . . ?
H6B C6 H6C 109.5 . . ?
N3 Cu1 N6 179.47(14) . . ?
N3 Cu1 N1 80.64(12) . . ?
N6 Cu1 N1 98.91(12) . . ?
N3 Cu1 N4 99.90(12) . . ?
N6 Cu1 N4 80.54(12) . . ?
N1 Cu1 N4 178.69(18) . . ?
N3 Cu1 F1 95.10(11) . . ?
N6 Cu1 F1 85.17(11) . . ?
N1 Cu1 F1 88.58(12) . . ?
N4 Cu1 F1 92.56(11) . . ?
N3 Cu1 F8 82.03(11) . . ?
N6 Cu1 F8 97.70(12) . . ?
N1 Cu1 F8 91.33(11) . . ?
N4 Cu1 F8 87.57(11) . . ?
F1 Cu1 F8 177.10(11) . . ?
B1 F1 Cu1 133.2(3) . . ?
N4 N5 C12 111.0(3) . . ?
N4 N5 C17 116.9(3) . . ?
C12 N5 C17 132.1(3) . . ?
C10 N4 N5 105.5(3) . . ?
C10 N4 Cu1 143.4(3) . . ?
N5 N4 Cu1 111.00(19) . . ?
C17 N6 Cu1 116.3(3) . . ?
C17 N6 H6 121.9 . . ?
Cu1 N6 H6 121.9 . . ?
N1 N2 C3 110.4(3) . . ?
N1 N2 C8 116.6(3) . . ?
C3 N2 C8 132.9(3) . . ?
C1 N1 N2 106.2(3) . . ?
C1 N1 Cu1 142.6(3) . . ?
N2 N1 Cu1 111.1(2) . . ?
C8 N3 Cu1 116.0(2) . . ?
C8 N3 H3A 122.0 . . ?
Cu1 N3 H3A 122.0 . . ?

loop_
_geom_bond_atom_site_label_1
_geom_bond_atom_site_label_2
_geom_bond_distance
_geom_bond_site_symmetry_2
_geom_bond_publ_flag
F8 B2 1.385(5) . ?
F8 Cu1 2.554(3) . ?
B2 F7 1.362(5) . ?
B2 F6 1.381(5) . ?
B2 F5 1.396(5) . ?
B1 F3 1.361(5) . ?
B1 F2 1.362(5) . ?
B1 F1 1.377(5) . ?
B1 F4 1.391(5) . ?
C12 N5 1.368(4) . ?
C12 C11 1.369(5) . ?
C12 H12 0.9500 . ?
C11 C10 1.417(4) . ?
C11 C13 1.512(4) . ?
C10 N4 1.322(4) . ?
C10 H10 0.9500 . ?
C17 N6 1.256(5) . ?
C17 N5 1.407(4) . ?
C17 C18 1.485(5) . ?
C18 H18A 0.9800 . ?
C18 H18B 0.9800 . ?
C18 H18C 0.9800 . ?
C13 C14 1.518(6) . ?
C13 C15 1.532(5) . ?
C13 C16 1.538(6) . ?
C16 H16A 0.9800 . ?
C16 H16B 0.9800 . ?
C16 H16C 0.9800 . ?
C15 H15A 0.9800 . ?
C15 H15B 0.9800 . ?
C15 H15C 0.9800 . ?
C14 H14A 0.9800 . ?
C14 H14B 0.9800 . ?
C14 H14C 0.9800 . ?
C1 N1 1.318(4) . ?
C1 C2 1.420(5) . ?
C1 H1 0.9500 . ?
C2 C3 1.368(5) . ?
C2 C4 1.512(4) . ?
C3 N2 1.361(4) . ?
C3 H3 0.9500 . ?
C8 N3 1.267(4) . ?
C8 N2 1.396(4) . ?
C8 C9 1.488(5) . ?
C9 H9A 0.9800 . ?
C9 H9B 0.9800 . ?
C9 H9C 0.9800 . ?
C4 C6 1.530(6) . ?
C4 C5 1.534(6) . ?
C4 C7 1.538(5) . ?
C5 H5A 0.9800 . ?
C5 H5B 0.9800 . ?
C5 H5C 0.9800 . ?
C7 H7A 0.9800 . ?
C7 H7B 0.9800 . ?
C7 H7C 0.9800 . ?
C6 H6A 0.9800 . ?
C6 H6B 0.9800 . ?
C6 H6C 0.9800 . ?
Cu1 N3 1.960(3) . ?
Cu1 N6 1.971(3) . ?
Cu1 N1 1.977(2) . ?
Cu1 N4 1.978(3) . ?
Cu1 F1 2.525(3) . ?
N5 N4 1.358(4) . ?
N6 H6 0.8800 . ?
N2 N1 1.360(4) . ?
N3 H3A 0.8800 . ?

loop_
_geom_torsion_atom_site_label_1
_geom_torsion_atom_site_label_2
_geom_torsion_atom_site_label_3
_geom_torsion_atom_site_label_4
_geom_torsion
_geom_torsion_site_symmetry_1
_geom_torsion_site_symmetry_2
_geom_torsion_site_symmetry_3
_geom_torsion_site_symmetry_4
_geom_torsion_publ_flag
Cu1 F8 B2 F7 -85.1(5) . . . . ?
Cu1 F8 B2 F6 37.0(5) . . . . ?
Cu1 F8 B2 F5 155.5(3) . . . . ?
N5 C12 C11 C10 0.3(4) . . . . ?
N5 C12 C11 C13 178.0(3) . . . . ?
C12 C11 C10 N4 0.0(4) . . . . ?
C13 C11 C10 N4 -177.7(4) . . . . ?
C12 C11 C13 C14 -104.7(5) . . . . ?
C10 C11 C13 C14 72.5(5) . . . . ?
C12 C11 C13 C15 135.5(4) . . . . ?
C10 C11 C13 C15 -47.3(5) . . . . ?
C12 C11 C13 C16 16.4(6) . . . . ?
C10 C11 C13 C16 -166.5(4) . . . . ?
N1 C1 C2 C3 0.1(5) . . . . ?
N1 C1 C2 C4 -176.7(4) . . . . ?
C1 C2 C3 N2 -0.6(4) . . . . ?
C4 C2 C3 N2 176.2(4) . . . . ?
C3 C2 C4 C6 -90.1(5) . . . . ?
C1 C2 C4 C6 86.0(5) . . . . ?
C3 C2 C4 C5 149.5(4) . . . . ?
C1 C2 C4 C5 -34.4(5) . . . . ?
C3 C2 C4 C7 29.6(6) . . . . ?
C1 C2 C4 C7 -154.3(4) . . . . ?
F3 B1 F1 Cu1 -27.6(5) . . . . ?
F2 B1 F1 Cu1 95.7(4) . . . . ?
F4 B1 F1 Cu1 -147.6(3) . . . . ?
C11 C12 N5 N4 -0.5(4) . . . . ?
C11 C12 N5 C17 -178.7(4) . . . . ?
N6 C17 N5 N4 3.6(5) . . . . ?
C18 C17 N5 N4 -175.8(3) . . . . ?
N6 C17 N5 C12 -178.4(4) . . . . ?
C18 C17 N5 C12 2.2(6) . . . . ?
C11 C10 N4 N5 -0.3(4) . . . . ?
C11 C10 N4 Cu1 176.7(3) . . . . ?
C12 N5 N4 C10 0.5(4) . . . . ?
C17 N5 N4 C10 179.0(3) . . . . ?
C12 N5 N4 Cu1 -177.6(2) . . . . ?
C17 N5 N4 Cu1 0.9(4) . . . . ?
N5 C17 N6 Cu1 -6.3(4) . . . . ?
C18 C17 N6 Cu1 173.0(3) . . . . ?
C2 C3 N2 N1 0.9(4) . . . . ?
C2 C3 N2 C8 178.2(4) . . . . ?
N3 C8 N2 N1 -2.5(5) . . . . ?
C9 C8 N2 N1 176.4(3) . . . . ?
N3 C8 N2 C3 -179.7(4) . . . . ?
C9 C8 N2 C3 -0.8(6) . . . . ?
C2 C1 N1 N2 0.4(4) . . . . ?
C2 C1 N1 Cu1 -174.2(3) . . . . ?
C3 N2 N1 C1 -0.8(4) . . . . ?
C8 N2 N1 C1 -178.6(3) . . . . ?
C3 N2 N1 Cu1 175.7(2) . . . . ?
C8 N2 N1 Cu1 -2.1(4) . . . . ?
N2 C8 N3 Cu1 6.0(4) . . . . ?
C9 C8 N3 Cu1 -172.8(3) . . . . ?
